data_2211083
loop_
_publ_author_name
'Guo-Bi Li'
'Mao-Sheng Liu'
'Qiong-Yan Yu'
'He-Ping Zeng'
'Yue-Peng Cai'

_publ_section_title
;
 Bis(methyl 2-pyridylmethylidenedrazinecarbodithioato)nickel(II)
;
_journal_coeditor_code KJ2025
_journal_issue 11
_journal_name_full 'Acta Crystallographica Section E'
_journal_page_first m3115
_journal_page_last m3116
_journal_paper_doi 10.1107/S1600536806043911
_journal_volume 62
_journal_year 2006
_chemical_formula_iupac '[Ni (C8 H8 N3 S2)2]'
_chemical_formula_moiety 'C16 H16 N6 Ni S4'
_chemical_formula_sum 'C16 H16 N6 Ni S4'
_chemical_formula_weight 479.30
_chemical_name_systematic
;
Bis(methyl 2-pyridylmethylidenedrazinecarbodithioato)nickel(II)
;
_space_group_IT_number 14
_symmetry_cell_setting monoclinic
_symmetry_space_group_name_Hall '-P 2yn'
_symmetry_space_group_name_H-M 'P 1 21/n 1'
_atom_sites_solution_hydrogens geom
_atom_sites_solution_primary direct
_atom_sites_solution_secondary difmap
_audit_creation_method SHELXL-97
_cell_angle_alpha 90.00
_cell_angle_beta 105.795(11)
_cell_angle_gamma 90.00
_cell_formula_units_Z 4
_cell_length_a 11.638(2)
_cell_length_b 14.012(3)
_cell_length_c 13.130(3)
_cell_measurement_reflns_used 3615
_cell_measurement_temperature 293(2)
_cell_measurement_theta_max 25.86
_cell_measurement_theta_min 2.53
_cell_volume 2060.3(7)
_computing_cell_refinement 'SAINT (Bruker, 1998)'
_computing_data_collection 'SMART (Bruker, 1998)'
_computing_data_reduction SAINT
_computing_molecular_graphics SHELXTL
_computing_publication_material SHELXTL
_computing_structure_refinement SHELXTL
_computing_structure_solution 'SHELXTL Bruker, 1998)'
_diffrn_ambient_temperature 293(2)
_diffrn_measured_fraction_theta_full 0.990
_diffrn_measured_fraction_theta_max 0.990
_diffrn_measurement_device_type 'Bruker SMART CCD area-detector'
_diffrn_measurement_method '\f and \w'
_diffrn_radiation_monochromator graphite
_diffrn_radiation_source 'fine-focus sealed tube'
_diffrn_radiation_type MoK\a
_diffrn_radiation_wavelength 0.71073
_diffrn_reflns_av_R_equivalents 0.0309
_diffrn_reflns_av_sigmaI/netI 0.0364
_diffrn_reflns_limit_h_max 13
_diffrn_reflns_limit_h_min -12
_diffrn_reflns_limit_k_max 16
_diffrn_reflns_limit_k_min -16
_diffrn_reflns_limit_l_max 15
_diffrn_reflns_limit_l_min -15
_diffrn_reflns_number 11406
_diffrn_reflns_theta_full 25.24
_diffrn_reflns_theta_max 25.24
_diffrn_reflns_theta_min 2.17
_diffrn_standards_number 0
_exptl_absorpt_coefficient_mu 1.361
_exptl_absorpt_correction_T_max 0.8429
_exptl_absorpt_correction_T_min 0.7917
_exptl_absorpt_correction_type multi-scan
_exptl_absorpt_process_details '(ABSCOR; Higashi, 1995)'
_exptl_crystal_colour brown
_exptl_crystal_density_diffrn 1.545
_exptl_crystal_density_method 'not measured'
_exptl_crystal_description block
_exptl_crystal_F_000 984
_exptl_crystal_size_max 0.18
_exptl_crystal_size_mid 0.16
_exptl_crystal_size_min 0.13
_refine_diff_density_max 0.517
_refine_diff_density_min -0.319
_refine_ls_extinction_method none
_refine_ls_goodness_of_fit_ref 1.092
_refine_ls_hydrogen_treatment constr
_refine_ls_matrix_type full
_refine_ls_number_parameters 246
_refine_ls_number_reflns 3682
_refine_ls_number_restraints 0
_refine_ls_restrained_S_all 1.092
_refine_ls_R_factor_all 0.0519
_refine_ls_R_factor_gt 0.0294
_refine_ls_shift/su_max 0.001
_refine_ls_shift/su_mean 0.000
_refine_ls_structure_factor_coef Fsqd
_refine_ls_weighting_details 'calc w=1/[\s^2^(Fo^2^)+(0.0225P)^2^+1.8004P] where P=(Fo^2^+2Fc^2^)/3'
_refine_ls_weighting_scheme calc
_refine_ls_wR_factor_gt 0.0592
_refine_ls_wR_factor_ref 0.0794
_reflns_number_gt 2680
_reflns_number_total 3682
_reflns_threshold_expression I>2\s(I)
_cod_data_source_file kj2025.cif
_cod_data_source_block I
_cod_depositor_comments
;
The following automatic conversions were performed:
'_symmetry_cell_setting' value 'Monoclinic' changed to 'monoclinic'
according to '/home/saulius/struct/CIF-dictionaries/cif_core.dic'
dictionary named 'cif_core.dic' version 2.4.1 from 2010-06-29.

Automatic conversion script
Id: cif_fix_enum 1527 2010-12-29 10:47:43Z saulius 

The following automatic conversions were performed:

'_symmetry_cell_setting' value 'Monoclinic' changed to 'monoclinic'
according to /home/saulius/struct/CIF-dictionaries/cif_core.dic
dictionary named 'cif_core.dic' version 2.4.1 from 2010-06-29.

Automatic conversion script
Id: cif_fix_values 1715 2011-07-08 13:25:40Z adriana 
;
_cod_original_cell_volume 2060.2(7)
_cod_original_sg_symbol_Hall -P2yn
_cod_original_sg_symbol_H-M 'P 21/n'
_cod_database_code 2211083
_cod_database_fobs_code 2211083

loop_
_symmetry_equiv_pos_as_xyz
'x, y, z'
'-x+1/2, y+1/2, -z+1/2'
'-x, -y, -z'
'x-1/2, -y-1/2, z-1/2'

loop_
_atom_site_type_symbol
_atom_site_label
_atom_site_fract_x
_atom_site_fract_y
_atom_site_fract_z
_atom_site_U_iso_or_equiv
_atom_site_adp_type
_atom_site_calc_flag
_atom_site_refinement_flags
_atom_site_occupancy
Ni Ni1 0.72286(3) 0.21510(3) 0.53766(3) 0.03318(12) Uani d . 1
S S1 0.55878(7) 0.26038(6) 0.61149(7) 0.0432(2) Uani d . 1
S S2 0.31024(8) 0.17702(8) 0.53708(9) 0.0641(3) Uani d . 1
S S3 0.72108(8) 0.35662(7) 0.43041(7) 0.0487(2) Uani d . 1
S S4 0.84031(10) 0.53621(7) 0.49927(9) 0.0625(3) Uani d . 1
N N1 0.8179(2) 0.13914(19) 0.4465(2) 0.0404(6) Uani d . 1
N N2 0.5940(2) 0.13027(18) 0.44992(19) 0.0346(6) Uani d . 1
N N3 0.4782(2) 0.12652(19) 0.4585(2) 0.0406(7) Uani d . 1
N N4 0.7837(2) 0.11715(18) 0.66179(19) 0.0339(6) Uani d . 1
N N5 0.8531(2) 0.29097(17) 0.63681(19) 0.0340(6) Uani d . 1
N N6 0.8850(2) 0.38423(18) 0.6205(2) 0.0408(7) Uani d . 1
C C1 0.9320(3) 0.1463(3) 0.4460(3) 0.0566(10) Uani d . 1
H H1 0.9810 0.1884 0.4931 0.068 Uiso calc R 1
C C2 0.9807(4) 0.0940(3) 0.3790(4) 0.0716(12) Uani d . 1
H H2 1.0607 0.1012 0.3809 0.086 Uiso calc R 1
C C3 0.9093(4) 0.0314(3) 0.3097(3) 0.0712(12) Uani d . 1
H H3A 0.9400 -0.0049 0.2639 0.085 Uiso calc R 1
C C4 0.7912(3) 0.0229(3) 0.3090(3) 0.0556(10) Uani d . 1
H H4 0.7411 -0.0189 0.2623 0.067 Uiso calc R 1
C C5 0.7476(3) 0.0775(2) 0.3786(2) 0.0402(8) Uani d . 1
C C6 0.6240(3) 0.0739(2) 0.3840(2) 0.0425(8) Uani d . 1
H H6 0.5689 0.0325 0.3415 0.051 Uiso calc R 1
C C7 0.4604(3) 0.1848(2) 0.5320(3) 0.0369(7) Uani d . 1
C C8 0.3034(4) 0.2469(3) 0.6491(4) 0.0734(12) Uani d . 1
H H8A 0.3587 0.2220 0.7115 0.110 Uiso calc R 1
H H8B 0.2240 0.2445 0.6573 0.110 Uiso calc R 1
H H8C 0.3238 0.3119 0.6386 0.110 Uiso calc R 1
C C9 0.7491(3) 0.0275(2) 0.6708(3) 0.0385(8) Uani d . 1
H H9 0.6925 0.0004 0.6141 0.046 Uiso calc R 1
C C10 0.7935(3) -0.0261(2) 0.7601(3) 0.0470(9) Uani d . 1
H H10 0.7704 -0.0894 0.7624 0.056 Uiso calc R 1
C C11 0.8722(3) 0.0147(3) 0.8457(3) 0.0491(9) Uani d . 1
H H11 0.9013 -0.0198 0.9079 0.059 Uiso calc R 1
C C12 0.9078(3) 0.1080(2) 0.8387(2) 0.0419(8) Uani d . 1
H H12 0.9601 0.1376 0.8963 0.050 Uiso calc R 1
C C13 0.8645(3) 0.1563(2) 0.7447(2) 0.0349(7) Uani d . 1
C C14 0.9015(3) 0.2527(2) 0.7266(3) 0.0384(8) Uani d . 1
H H14 0.9583 0.2853 0.7786 0.046 Uiso calc R 1
C C15 0.8234(3) 0.4159(2) 0.5284(3) 0.0405(8) Uani d . 1
C C16 0.9380(4) 0.5844(3) 0.6183(3) 0.0775(13) Uani d . 1
H H16A 0.9025 0.5763 0.6757 0.116 Uiso calc R 1
H H16B 0.9505 0.6512 0.6085 0.116 Uiso calc R 1
H H16C 1.0132 0.5516 0.6343 0.116 Uiso calc R 1

loop_
_atom_site_aniso_label
_atom_site_aniso_U_11
_atom_site_aniso_U_22
_atom_site_aniso_U_33
_atom_site_aniso_U_12
_atom_site_aniso_U_13
_atom_site_aniso_U_23
Ni1 0.0318(2) 0.0342(2) 0.0305(2) -0.00342(18) 0.00341(16) -0.00299(18)
S1 0.0400(5) 0.0435(5) 0.0452(5) -0.0045(4) 0.0102(4) -0.0122(4)
S2 0.0386(5) 0.0711(7) 0.0853(8) -0.0089(5) 0.0217(5) -0.0205(6)
S3 0.0494(5) 0.0492(6) 0.0417(5) -0.0029(4) 0.0027(4) 0.0097(4)
S4 0.0827(7) 0.0395(6) 0.0665(7) -0.0058(5) 0.0223(6) 0.0119(5)
N1 0.0391(15) 0.0454(17) 0.0350(15) 0.0000(13) 0.0074(12) -0.0030(13)
N2 0.0324(14) 0.0374(15) 0.0309(14) -0.0014(12) 0.0032(11) -0.0005(12)
N3 0.0319(14) 0.0430(17) 0.0424(16) -0.0025(13) 0.0023(12) -0.0047(13)
N4 0.0339(14) 0.0335(15) 0.0319(14) 0.0012(12) 0.0049(11) -0.0007(12)
N5 0.0357(14) 0.0307(14) 0.0346(14) -0.0022(12) 0.0076(12) -0.0016(12)
N6 0.0475(16) 0.0319(15) 0.0421(16) -0.0101(13) 0.0106(13) 0.0001(13)
C1 0.045(2) 0.066(3) 0.059(2) -0.0011(19) 0.0157(19) -0.008(2)
C2 0.054(2) 0.086(3) 0.086(3) -0.001(2) 0.037(2) -0.012(3)
C3 0.076(3) 0.079(3) 0.069(3) 0.007(3) 0.038(2) -0.018(2)
C4 0.065(3) 0.055(2) 0.049(2) 0.004(2) 0.019(2) -0.0108(18)
C5 0.0463(19) 0.0400(19) 0.0334(17) 0.0033(16) 0.0092(15) -0.0020(15)
C6 0.0444(19) 0.044(2) 0.0356(18) -0.0022(16) 0.0045(15) -0.0127(16)
C7 0.0319(16) 0.0331(18) 0.0435(19) -0.0017(14) 0.0063(14) 0.0055(15)
C8 0.067(3) 0.079(3) 0.085(3) 0.006(2) 0.039(2) -0.010(2)
C9 0.0394(18) 0.0297(18) 0.046(2) -0.0103(15) 0.0118(16) -0.0024(15)
C10 0.052(2) 0.037(2) 0.055(2) 0.0007(17) 0.0195(19) 0.0067(17)
C11 0.049(2) 0.056(2) 0.043(2) 0.0128(18) 0.0148(18) 0.0155(18)
C12 0.0400(18) 0.046(2) 0.0351(18) -0.0036(16) 0.0032(15) 0.0025(15)
C13 0.0321(16) 0.0361(18) 0.0331(17) 0.0011(14) 0.0032(14) -0.0032(14)
C14 0.0385(18) 0.0320(18) 0.0393(19) -0.0088(15) 0.0015(15) -0.0053(14)
C15 0.0422(18) 0.0348(19) 0.049(2) -0.0052(15) 0.0205(16) 0.0027(16)
C16 0.103(3) 0.046(3) 0.085(3) -0.028(2) 0.030(3) -0.008(2)

loop_
_atom_type_symbol
_atom_type_description
_atom_type_scat_dispersion_real
_atom_type_scat_dispersion_imag
_atom_type_scat_source
C C 0.0033 0.0000 'International Tables Vol C Tables 4.2.6.8 and 6.1.1.4'
H H 0.0000 0.0000 'International Tables Vol C Tables 4.2.6.8 and 6.1.1.4'
N N 0.0061 0.0000 'International Tables Vol C Tables 4.2.6.8 and 6.1.1.4'
S S 0.1246 0.0000 'International Tables Vol C Tables 4.2.6.8 and 6.1.1.4'
Ni Ni 0.3393 0.0000 'International Tables Vol C Tables 4.2.6.8 and 6.1.1.4'

loop_
_geom_angle_atom_site_label_1
_geom_angle_atom_site_label_2
_geom_angle_atom_site_label_3
_geom_angle
_geom_angle_publ_flag
N5 Ni1 N2 174.51(10) yes
N5 Ni1 N4 78.92(10) yes
N2 Ni1 N4 95.71(10) yes
N5 Ni1 N1 102.31(10) yes
N2 Ni1 N1 78.61(10) yes
N4 Ni1 N1 89.58(10) yes
N5 Ni1 S3 80.20(8) yes
N2 Ni1 S3 105.24(8) yes
N4 Ni1 S3 158.61(7) yes
N1 Ni1 S3 90.35(8) yes
N5 Ni1 S1 97.96(7) yes
N2 Ni1 S1 80.77(8) yes
N4 Ni1 S1 89.80(7) yes
N1 Ni1 S1 159.21(8) yes
S3 Ni1 S1 97.67(4) ?
C7 S1 Ni1 93.63(11) ?
C7 S2 C8 105.23(18) ?
C15 S3 Ni1 93.76(11) ?
C15 S4 C16 104.73(18) ?
C1 N1 C5 118.1(3) ?
C1 N1 Ni1 129.6(2) ?
C5 N1 Ni1 112.3(2) ?
C6 N2 N3 118.7(3) ?
C6 N2 Ni1 116.8(2) ?
N3 N2 Ni1 124.50(19) ?
C7 N3 N2 112.7(2) ?
C9 N4 C13 118.2(3) ?
C9 N4 Ni1 129.6(2) ?
C13 N4 Ni1 112.0(2) ?
C14 N5 N6 117.9(3) ?
C14 N5 Ni1 116.1(2) ?
N6 N5 Ni1 125.61(19) ?
C15 N6 N5 111.1(3) ?
N1 C1 C2 123.1(4) ?
N1 C1 H1 118.4 ?
C2 C1 H1 118.4 ?
C3 C2 C1 118.9(4) ?
C3 C2 H2 120.6 ?
C1 C2 H2 120.6 ?
C2 C3 C4 118.9(4) ?
C2 C3 H3A 120.5 ?
C4 C3 H3A 120.5 ?
C3 C4 C5 119.4(4) ?
C3 C4 H4 120.3 ?
C5 C4 H4 120.3 ?
N1 C5 C4 121.6(3) ?
N1 C5 C6 114.7(3) ?
C4 C5 C6 123.7(3) ?
N2 C6 C5 117.5(3) ?
N2 C6 H6 121.2 ?
C5 C6 H6 121.2 ?
N3 C7 S1 128.4(2) ?
N3 C7 S2 110.0(2) ?
S1 C7 S2 121.6(2) ?
S2 C8 H8A 109.5 ?
S2 C8 H8B 109.5 ?
H8A C8 H8B 109.5 ?
S2 C8 H8C 109.5 ?
H8A C8 H8C 109.5 ?
H8B C8 H8C 109.5 ?
N4 C9 C10 122.7(3) ?
N4 C9 H9 118.7 ?
C10 C9 H9 118.7 ?
C11 C10 C9 119.1(3) ?
C11 C10 H10 120.5 ?
C9 C10 H10 120.5 ?
C10 C11 C12 119.1(3) ?
C10 C11 H11 120.4 ?
C12 C11 H11 120.4 ?
C13 C12 C11 118.8(3) ?
C13 C12 H12 120.6 ?
C11 C12 H12 120.6 ?
N4 C13 C12 122.0(3) ?
N4 C13 C14 114.7(3) ?
C12 C13 C14 123.4(3) ?
N5 C14 C13 117.7(3) ?
N5 C14 H14 121.2 ?
C13 C14 H14 121.2 ?
N6 C15 S3 128.8(2) ?
N6 C15 S4 117.6(2) ?
S3 C15 S4 113.51(19) ?
S4 C16 H16A 109.5 ?
S4 C16 H16B 109.5 ?
H16A C16 H16B 109.5 ?
S4 C16 H16C 109.5 ?
H16A C16 H16C 109.5 ?
H16B C16 H16C 109.5 ?

loop_
_geom_bond_atom_site_label_1
_geom_bond_atom_site_label_2
_geom_bond_distance
_geom_bond_publ_flag
Ni1 N5 2.012(2) yes
Ni1 N2 2.012(2) yes
Ni1 N4 2.101(2) yes
Ni1 N1 2.123(3) yes
Ni1 S3 2.4289(10) yes
Ni1 S1 2.4487(10) yes
S1 C7 1.694(3) ?
S2 C7 1.771(3) ?
S2 C8 1.787(4) ?
S3 C15 1.711(3) ?
S4 C15 1.752(3) ?
S4 C16 1.795(4) ?
N1 C1 1.333(4) ?
N1 C5 1.346(4) ?
N2 C6 1.287(4) ?
N2 N3 1.383(3) ?
N3 C7 1.323(4) ?
N4 C9 1.334(4) ?
N4 C13 1.347(4) ?
N5 C14 1.278(4) ?
N5 N6 1.391(3) ?
N6 C15 1.304(4) ?
C1 C2 1.379(5) ?
C1 H1 0.9300 ?
C2 C3 1.371(5) ?
C2 H2 0.9300 ?
C3 C4 1.376(5) ?
C3 H3A 0.9300 ?
C4 C5 1.389(4) ?
C4 H4 0.9300 ?
C5 C6 1.461(4) ?
C6 H6 0.9300 ?
C8 H8A 0.9600 ?
C8 H8B 0.9600 ?
C8 H8C 0.9600 ?
C9 C10 1.370(4) ?
C9 H9 0.9300 ?
C10 C11 1.367(5) ?
C10 H10 0.9300 ?
C11 C12 1.381(5) ?
C11 H11 0.9300 ?
C12 C13 1.376(4) ?
C12 H12 0.9300 ?
C13 C14 1.458(4) ?
C14 H14 0.9300 ?
C16 H16A 0.9600 ?
C16 H16B 0.9600 ?
C16 H16C 0.9600 ?

loop_
_geom_torsion_atom_site_label_1
_geom_torsion_atom_site_label_2
_geom_torsion_atom_site_label_3
_geom_torsion_atom_site_label_4
_geom_torsion
N5 Ni1 S1 C7 -174.43(13)
N2 Ni1 S1 C7 0.17(13)
N4 Ni1 S1 C7 -95.64(13)
N1 Ni1 S1 C7 -7.4(2)
S3 Ni1 S1 C7 104.46(11)
N5 Ni1 S3 C15 -5.31(13)
N2 Ni1 S3 C15 173.96(13)
N4 Ni1 S3 C15 -18.0(2)
N1 Ni1 S3 C15 -107.75(13)
S1 Ni1 S3 C15 91.49(11)
N5 Ni1 N1 C1 -6.4(3)
N2 Ni1 N1 C1 179.2(3)
N4 Ni1 N1 C1 -84.9(3)
S3 Ni1 N1 C1 73.7(3)
S1 Ni1 N1 C1 -173.2(2)
N5 Ni1 N1 C5 175.6(2)
N2 Ni1 N1 C5 1.1(2)
N4 Ni1 N1 C5 97.0(2)
S3 Ni1 N1 C5 -104.4(2)
S1 Ni1 N1 C5 8.7(4)
N4 Ni1 N2 C6 -88.7(2)
N1 Ni1 N2 C6 -0.3(2)
S3 Ni1 N2 C6 86.9(2)
S1 Ni1 N2 C6 -177.6(2)
N4 Ni1 N2 N3 89.0(2)
N1 Ni1 N2 N3 177.4(2)
S3 Ni1 N2 N3 -95.4(2)
S1 Ni1 N2 N3 0.1(2)
C6 N2 N3 C7 177.2(3)
Ni1 N2 N3 C7 -0.5(4)
N5 Ni1 N4 C9 -177.5(3)
N2 Ni1 N4 C9 3.7(3)
N1 Ni1 N4 C9 -74.8(3)
S3 Ni1 N4 C9 -164.72(19)
S1 Ni1 N4 C9 84.4(3)
N5 Ni1 N4 C13 6.7(2)
N2 Ni1 N4 C13 -172.2(2)
N1 Ni1 N4 C13 109.3(2)
S3 Ni1 N4 C13 19.4(3)
S1 Ni1 N4 C13 -91.5(2)
N4 Ni1 N5 C14 -6.1(2)
N1 Ni1 N5 C14 -93.3(2)
S3 Ni1 N5 C14 178.5(2)
S1 Ni1 N5 C14 82.1(2)
N4 Ni1 N5 N6 -178.7(2)
N1 Ni1 N5 N6 94.2(2)
S3 Ni1 N5 N6 6.0(2)
S1 Ni1 N5 N6 -90.5(2)
C14 N5 N6 C15 -175.9(3)
Ni1 N5 N6 C15 -3.5(4)
C5 N1 C1 C2 0.4(6)
Ni1 N1 C1 C2 -177.6(3)
N1 C1 C2 C3 -0.3(7)
C1 C2 C3 C4 0.2(7)
C2 C3 C4 C5 -0.3(6)
C1 N1 C5 C4 -0.5(5)
Ni1 N1 C5 C4 177.8(3)
C1 N1 C5 C6 -180.0(3)
Ni1 N1 C5 C6 -1.7(3)
C3 C4 C5 N1 0.5(6)
C3 C4 C5 C6 179.9(4)
N3 N2 C6 C5 -178.4(3)
Ni1 N2 C6 C5 -0.5(4)
N1 C5 C6 N2 1.5(4)
C4 C5 C6 N2 -178.0(3)
N2 N3 C7 S1 0.7(4)
N2 N3 C7 S2 179.29(19)
Ni1 S1 C7 N3 -0.6(3)
Ni1 S1 C7 S2 -178.98(18)
C8 S2 C7 N3 173.0(3)
C8 S2 C7 S1 -8.3(3)
C13 N4 C9 C10 -0.8(5)
Ni1 N4 C9 C10 -176.5(2)
N4 C9 C10 C11 3.2(5)
C9 C10 C11 C12 -2.1(5)
C10 C11 C12 C13 -1.2(5)
C9 N4 C13 C12 -2.7(4)
Ni1 N4 C13 C12 173.7(2)
C9 N4 C13 C14 177.3(3)
Ni1 N4 C13 C14 -6.3(3)
C11 C12 C13 N4 3.7(5)
C11 C12 C13 C14 -176.3(3)
N6 N5 C14 C13 177.8(3)
Ni1 N5 C14 C13 4.6(4)
N4 C13 C14 N5 1.4(4)
C12 C13 C14 N5 -178.6(3)
N5 N6 C15 S3 -3.7(4)
N5 N6 C15 S4 173.7(2)
Ni1 S3 C15 N6 6.9(3)
Ni1 S3 C15 S4 -170.54(16)
C16 S4 C15 N6 -3.9(3)
C16 S4 C15 S3 173.8(2)
